data_4117263
loop_
_publ_author_name
'Tobias Friedberger'
'Philipp Wucher'
'Stefan Mecking'

_publ_section_title
;
 Mechanistic Insights into Polar Monomer Insertion Polymerization from
 Acrylamides
;
_journal_name_full 'Journal of the American Chemical Society'
_journal_page_first 1010
_journal_page_last 1018
_journal_paper_doi 10.1021/ja207110u
_journal_volume 134
_journal_year 2012
_chemical_formula_moiety 'C28 H36 N O7 P Pd S, C H4 O'
_chemical_formula_sum 'C29 H40 N O8 P Pd S'
_chemical_formula_weight 700.05
_chemical_name_systematic
; 
 ? 
;
_space_group_IT_number 2
_symmetry_cell_setting triclinic
_symmetry_space_group_name_Hall '-P 1'
_symmetry_space_group_name_H-M 'P -1'
_atom_sites_solution_hydrogens geom
_atom_sites_solution_primary direct
_atom_sites_solution_secondary difmap
_audit_creation_method SHELXL-97
_cell_angle_alpha 84.142(6)
_cell_angle_beta 82.530(6)
_cell_angle_gamma 75.825(5)
_cell_formula_units_Z 4
_cell_length_a 10.2814(7)
_cell_length_b 17.2675(12)
_cell_length_c 18.1328(13)
_cell_measurement_reflns_used 50913
_cell_measurement_temperature 100(2)
_cell_measurement_theta_max 27.21
_cell_measurement_theta_min 1.73
_cell_volume 3086.4(4)
_computing_cell_refinement 'STOE X-AREA'
_computing_data_collection 'STOE X-AREA'
_computing_data_reduction 'STOE X-RED32'
_computing_structure_refinement 'SHELXL-97 (Sheldrick, 1997)'
_computing_structure_solution 'SHELXS-97 (Sheldrick, 1990)'
_diffrn_ambient_temperature 100(2)
_diffrn_measured_fraction_theta_full 0.973
_diffrn_measured_fraction_theta_max 0.973
_diffrn_measurement_device_type 'STOE IPDS 2T'
_diffrn_radiation_monochromator graphite
_diffrn_radiation_source 'fine-focus sealed tube'
_diffrn_radiation_type MoK\a
_diffrn_radiation_wavelength 0.71073
_diffrn_reflns_av_R_equivalents 0.1141
_diffrn_reflns_av_sigmaI/netI 0.0895
_diffrn_reflns_limit_h_max 13
_diffrn_reflns_limit_h_min -13
_diffrn_reflns_limit_k_max 21
_diffrn_reflns_limit_k_min -21
_diffrn_reflns_limit_l_max 22
_diffrn_reflns_limit_l_min -22
_diffrn_reflns_number 44370
_diffrn_reflns_theta_full 27.03
_diffrn_reflns_theta_max 27.03
_diffrn_reflns_theta_min 1.60
_exptl_absorpt_coefficient_mu 0.770
_exptl_absorpt_correction_T_max 0.9416
_exptl_absorpt_correction_T_min 0.7303
_exptl_absorpt_correction_type integration
_exptl_absorpt_process_details 'STOE X-RED32'
_exptl_crystal_colour colorless
_exptl_crystal_density_diffrn 1.507
_exptl_crystal_description prism
_exptl_crystal_F_000 1448
_exptl_crystal_size_max 0.200
_exptl_crystal_size_mid 0.150
_exptl_crystal_size_min 0.100
_refine_diff_density_max 1.260
_refine_diff_density_min -1.204
_refine_diff_density_rms 0.121
_refine_ls_extinction_method none
_refine_ls_goodness_of_fit_ref 1.124
_refine_ls_hydrogen_treatment constr
_refine_ls_matrix_type full
_refine_ls_number_parameters 762
_refine_ls_number_reflns 13133
_refine_ls_number_restraints 0
_refine_ls_restrained_S_all 1.124
_refine_ls_R_factor_all 0.0874
_refine_ls_R_factor_gt 0.0575
_refine_ls_shift/su_max 0.001
_refine_ls_shift/su_mean 0.000
_refine_ls_structure_factor_coef Fsqd
_refine_ls_weighting_details 'calc w=1/[\s^2^(Fo^2^)+(0.0611P)^2^+2.6734P] where P=(Fo^2^+2Fc^2^)/3'
_refine_ls_weighting_scheme calc
_refine_ls_wR_factor_gt 0.1347
_refine_ls_wR_factor_ref 0.1473
_reflns_number_gt 9509
_reflns_number_total 13133
_reflns_threshold_expression >2sigma(I)
_cod_data_source_file ja207110u_si_001.cif
_cod_data_source_block d:\pw10_01_1nipam
_cod_database_code 4117263

loop_
_symmetry_equiv_pos_as_xyz
'x, y, z'
'-x, -y, -z'

loop_
_atom_site_label
_atom_site_type_symbol
_atom_site_fract_x
_atom_site_fract_y
_atom_site_fract_z
_atom_site_U_iso_or_equiv
_atom_site_adp_type
_atom_site_occupancy
_atom_site_symmetry_multiplicity
_atom_site_calc_flag
_atom_site_refinement_flags
Pd2 Pd 0.77993(4) 1.09453(2) 0.322869(19) 0.02160(11) Uani 1 1 d .
Pd1 Pd 0.67071(4) 0.48703(2) 0.185729(19) 0.02217(11) Uani 1 1 d .
P1 P 0.68313(13) 0.57458(8) 0.26376(7) 0.0225(3) Uani 1 1 d .
P2 P 0.77843(13) 1.02556(8) 0.22677(6) 0.0204(3) Uani 1 1 d .
S2 S 1.04129(13) 0.95142(8) 0.33012(6) 0.0244(3) Uani 1 1 d .
S1 S 0.42267(13) 0.63370(8) 0.15875(7) 0.0264(3) Uani 1 1 d .
O14 O 0.7775(4) 1.1724(2) 0.40706(18) 0.0283(8) Uani 1 1 d .
H83 H 0.6975 1.1926 0.4190 0.10(4) Uiso 1 1 calc R
O2 O 0.5561(4) 0.4728(2) 0.3721(2) 0.0347(9) Uani 1 1 d .
O12 O 0.9836(4) 1.0376(2) 0.34040(19) 0.0297(8) Uani 1 1 d .
O16 O 0.3260(4) 1.0459(2) 0.2750(2) 0.0333(9) Uani 1 1 d .
H81 H 0.2897 1.0111 0.2962 0.030(17) Uiso 1 1 calc R
O3 O 0.4717(4) 0.5455(2) 0.1609(2) 0.0295(8) Uani 1 1 d .
O13 O 0.5208(4) 1.1988(2) 0.43400(19) 0.0302(8) Uani 1 1 d .
O4 O 0.5171(4) 0.6758(2) 0.11783(19) 0.0329(9) Uani 1 1 d .
O1 O 0.7656(4) 0.6973(3) 0.3412(2) 0.0347(9) Uani 1 1 d .
O6 O 0.9151(4) 0.3650(2) 0.08688(19) 0.0279(8) Uani 1 1 d .
O10 O 1.1795(4) 0.9296(2) 0.34904(18) 0.0288(8) Uani 1 1 d .
C49 C 0.5843(5) 1.1551(3) 0.3093(3) 0.0272(11) Uani 1 1 d .
H49A H 0.5470 1.1266 0.2763 0.033 Uiso 1 1 calc R
O5 O 0.2876(4) 0.6565(3) 0.1364(2) 0.0340(9) Uani 1 1 d .
O7 O 0.6619(4) 0.3926(2) 0.12214(19) 0.0258(8) Uani 1 1 d .
H61 H 0.7068 0.3464 0.1258 0.031 Uiso 1 1 calc R
N1 N 1.0519(4) 0.4387(3) 0.1136(2) 0.0285(10) Uani 1 1 d .
H1A H 1.0683 0.4697 0.1437 0.034 Uiso 1 1 calc R
C8 C 0.7514(6) 0.5220(3) 0.3479(3) 0.0289(12) Uani 1 1 d .
C21 C 0.8633(5) 0.4259(3) 0.2050(3) 0.0249(11) Uani 1 1 d .
H21A H 0.9045 0.4584 0.2320 0.030 Uiso 1 1 calc R
O8 O 0.9030(4) 1.1401(2) 0.1342(2) 0.0303(8) Uani 1 1 d .
O11 O 0.9562(4) 0.8995(3) 0.36417(19) 0.0335(9) Uani 1 1 d .
C44 C 1.0563(5) 0.9428(3) 0.2318(2) 0.0221(10) Uani 1 1 d .
C22 C 0.8536(6) 0.3471(3) 0.2521(3) 0.0297(12) Uani 1 1 d .
H22A H 0.7923 0.3596 0.2969 0.036 Uiso 1 1 calc R
H22B H 0.8166 0.3145 0.2237 0.036 Uiso 1 1 calc R
C52 C 0.5029(5) 1.1570(3) 0.3845(3) 0.0266(11) Uani 1 1 d .
C36 C 0.6787(5) 0.9514(3) 0.2470(3) 0.0233(10) Uani 1 1 d .
C28 C 0.7094(5) 1.0915(3) 0.1490(2) 0.0224(10) Uani 1 1 d .
C6 C 0.8231(6) 0.6965(3) 0.2692(3) 0.0299(12) Uani 1 1 d .
C5 C 0.9072(6) 0.7449(4) 0.2384(3) 0.0361(13) Uani 1 1 d .
H5A H 0.9291 0.7806 0.2671 0.043 Uiso 1 1 calc R
C24 C 0.9434(5) 0.4088(3) 0.1309(3) 0.0251(11) Uani 1 1 d .
C30 C 0.5793(5) 1.0948(3) 0.1322(3) 0.0261(11) Uani 1 1 d .
H30A H 0.5302 1.0600 0.1581 0.031 Uiso 1 1 calc R
C37 C 0.6185(5) 0.9404(3) 0.3204(3) 0.0271(11) Uani 1 1 d .
H37A H 0.6350 0.9694 0.3573 0.032 Uiso 1 1 calc R
C16 C 0.4081(5) 0.6581(3) 0.2533(3) 0.0245(10) Uani 1 1 d .
C43 C 0.9481(5) 0.9729(3) 0.1885(3) 0.0217(10) Uani 1 1 d .
C17 C 0.2832(5) 0.7027(3) 0.2827(3) 0.0292(11) Uani 1 1 d .
H17A H 0.2119 0.7168 0.2534 0.035 Uiso 1 1 calc R
C50 C 0.5845(6) 1.2389(3) 0.2738(3) 0.0299(12) Uani 1 1 d .
H50A H 0.6206 1.2672 0.3069 0.036 Uiso 1 1 calc R
H50B H 0.6438 1.2346 0.2275 0.036 Uiso 1 1 calc R
C34 C 0.7815(5) 1.1449(3) 0.1115(3) 0.0242(11) Uani 1 1 d .
C45 C 1.1817(5) 0.9034(3) 0.1996(3) 0.0273(11) Uani 1 1 d .
H45A H 1.2513 0.8825 0.2293 0.033 Uiso 1 1 calc R
C1 C 0.7892(5) 0.6425(3) 0.2266(3) 0.0248(11) Uani 1 1 d .
C56 C 0.5727(6) 0.4008(4) 0.0650(3) 0.0312(12) Uani 1 1 d .
H56C H 0.6251 0.3885 0.0181 0.037 Uiso 1 1 calc R
H56B H 0.5191 0.4547 0.0612 0.037 Uiso 1 1 calc R
H56A H 0.5145 0.3645 0.0778 0.037 Uiso 1 1 calc R
C9 C 0.8803(6) 0.5213(4) 0.3631(3) 0.0335(13) Uani 1 1 d .
H9A H 0.9302 0.5529 0.3330 0.040 Uiso 1 1 calc R
C2 C 0.8419(5) 0.6398(3) 0.1515(3) 0.0282(11) Uani 1 1 d .
H2A H 0.8194 0.6050 0.1220 0.034 Uiso 1 1 calc R
C46 C 1.2037(5) 0.8953(4) 0.1238(3) 0.0293(12) Uani 1 1 d .
H46A H 1.2881 0.8693 0.1021 0.035 Uiso 1 1 calc R
C31 C 0.5225(5) 1.1504(3) 0.0765(3) 0.0289(12) Uani 1 1 d .
H31A H 0.4351 1.1535 0.0660 0.035 Uiso 1 1 calc R
C23 C 0.9900(7) 0.2998(4) 0.2737(4) 0.0436(16) Uani 1 1 d .
H23C H 0.9795 0.2517 0.3030 0.052 Uiso 1 1 calc R
H23B H 1.0264 0.3316 0.3023 0.052 Uiso 1 1 calc R
H23A H 1.0503 0.2861 0.2294 0.052 Uiso 1 1 calc R
C47 C 1.0986(5) 0.9263(3) 0.0798(3) 0.0267(11) Uani 1 1 d .
H47A H 1.1130 0.9216 0.0286 0.032 Uiso 1 1 calc R
C51 C 0.4451(7) 1.2876(4) 0.2579(4) 0.0432(15) Uani 1 1 d .
H51C H 0.4500 1.3413 0.2405 0.052 Uiso 1 1 calc R
H51B H 0.3840 1.2887 0.3028 0.052 Uiso 1 1 calc R
H51A H 0.4134 1.2636 0.2205 0.052 Uiso 1 1 calc R
C13 C 0.6782(6) 0.4730(3) 0.3926(3) 0.0311(12) Uani 1 1 d .
C19 C 0.3721(6) 0.7052(4) 0.3979(3) 0.0331(13) Uani 1 1 d .
H19A H 0.3613 0.7222 0.4458 0.040 Uiso 1 1 calc R
C35 C 0.9973(6) 1.1753(4) 0.0860(3) 0.0337(13) Uani 1 1 d .
H35C H 1.0842 1.1589 0.1042 0.040 Uiso 1 1 calc R
H35B H 0.9674 1.2326 0.0846 0.040 Uiso 1 1 calc R
H35A H 1.0037 1.1582 0.0366 0.040 Uiso 1 1 calc R
C15 C 0.5174(5) 0.6366(3) 0.2970(3) 0.0246(10) Uani 1 1 d .
C18 C 0.2642(6) 0.7261(3) 0.3548(3) 0.0301(12) Uani 1 1 d .
H18A H 0.1806 0.7554 0.3742 0.036 Uiso 1 1 calc R
C20 C 0.4944(6) 0.6595(3) 0.3698(3) 0.0288(11) Uani 1 1 d .
H20A H 0.5636 0.6434 0.4004 0.035 Uiso 1 1 calc R
C33 C 0.7251(5) 1.1993(3) 0.0546(3) 0.0268(11) Uani 1 1 d .
H33A H 0.7737 1.2342 0.0286 0.032 Uiso 1 1 calc R
C3 C 0.9266(6) 0.6880(4) 0.1205(3) 0.0335(13) Uani 1 1 d .
H3A H 0.9617 0.6856 0.0706 0.040 Uiso 1 1 calc R
C7 C 0.8143(7) 0.7384(4) 0.3920(3) 0.0388(14) Uani 1 1 d .
H7C H 0.7679 0.7319 0.4408 0.047 Uiso 1 1 calc R
H7B H 0.7986 0.7943 0.3758 0.047 Uiso 1 1 calc R
H7A H 0.9094 0.7166 0.3934 0.047 Uiso 1 1 calc R
C48 C 0.9730(5) 0.9639(3) 0.1124(3) 0.0249(11) Uani 1 1 d .
H48A H 0.9034 0.9838 0.0825 0.030 Uiso 1 1 calc R
C59 C 0.2377(6) 1.0971(4) 0.2272(4) 0.0426(16) Uani 1 1 d .
H59 H 0.1472 1.1076 0.2517 0.05(2) Uiso 1 1 calc R
H60 H 0.2411 1.0718 0.1821 0.09(3) Uiso 1 1 calc R
H62 H 0.2650 1.1467 0.2156 0.05(2) Uiso 1 1 calc R
C4 C 0.9588(6) 0.7397(4) 0.1642(3) 0.0355(13) Uani 1 1 d .
H4A H 1.0165 0.7720 0.1434 0.043 Uiso 1 1 calc R
C32 C 0.5976(6) 1.2009(3) 0.0371(3) 0.0286(12) Uani 1 1 d .
H32A H 0.5618 1.2362 -0.0014 0.034 Uiso 1 1 calc R
C57 C 0.8445(6) 1.1450(4) 0.4732(3) 0.0344(13) Uani 1 1 d .
H57A H 0.9264 1.1057 0.4610 0.041 Uiso 1 1 calc R
H57B H 0.7864 1.1216 0.5098 0.041 Uiso 1 1 calc R
H57C H 0.8654 1.1895 0.4930 0.041 Uiso 1 1 calc R
C11 C 0.8607(8) 0.4284(5) 0.4685(3) 0.0511(18) Uani 1 1 d .
H11A H 0.8963 0.3982 0.5098 0.061 Uiso 1 1 calc R
C10 C 0.9360(7) 0.4732(4) 0.4235(3) 0.0465(17) Uani 1 1 d .
H10A H 1.0234 0.4719 0.4329 0.056 Uiso 1 1 calc R
C12 C 0.7346(7) 0.4271(4) 0.4543(3) 0.0432(16) Uani 1 1 d .
H12A H 0.6855 0.3957 0.4854 0.052 Uiso 1 1 calc R
C14 C 0.4804(7) 0.4192(4) 0.4134(3) 0.0437(16) Uani 1 1 d .
H14C H 0.3986 0.4237 0.3913 0.052 Uiso 1 1 calc R
H14B H 0.4587 0.4331 0.4642 0.052 Uiso 1 1 calc R
H14A H 0.5335 0.3651 0.4121 0.052 Uiso 1 1 calc R
O9 O 0.7145(4) 0.9175(2) 0.12261(19) 0.0297(8) Uani 1 1 d .
O15 O 0.1350(4) 0.5382(3) 0.2138(2) 0.0395(10) Uani 1 1 d .
H65 H 0.1630 0.5766 0.1938 0.11(4) Uiso 1 1 calc R
N2 N 0.4109(4) 1.1145(3) 0.3958(2) 0.0285(10) Uani 1 1 d .
H82 H 0.4071 1.0846 0.3614 0.034 Uiso 1 1 calc R
C41 C 0.6530(5) 0.9060(3) 0.1932(3) 0.0253(11) Uani 1 1 d .
C38 C 0.5363(6) 0.8884(4) 0.3389(3) 0.0313(12) Uani 1 1 d .
H38A H 0.4977 0.8819 0.3878 0.038 Uiso 1 1 calc R
C25 C 1.1451(5) 0.4210(4) 0.0454(3) 0.0311(12) Uani 1 1 d .
H25A H 1.0918 0.4249 0.0036 0.037 Uiso 1 1 calc R
C53 C 0.3144(6) 1.1148(4) 0.4630(3) 0.0327(13) Uani 1 1 d .
H53A H 0.3516 1.1322 0.5038 0.039 Uiso 1 1 calc R
C40 C 0.5692(6) 0.8530(3) 0.2116(3) 0.0310(12) Uani 1 1 d .
H40A H 0.5526 0.8232 0.1754 0.037 Uiso 1 1 calc R
C39 C 0.5114(6) 0.8453(4) 0.2838(3) 0.0321(13) Uani 1 1 d .
H39A H 0.4544 0.8105 0.2960 0.038 Uiso 1 1 calc R
C27 C 1.2335(6) 0.3360(4) 0.0532(3) 0.0342(13) Uani 1 1 d .
H27A H 1.1771 0.2984 0.0622 0.041 Uiso 1 1 calc R
H27B H 1.2859 0.3312 0.0943 0.041 Uiso 1 1 calc R
H27C H 1.2928 0.3250 0.0082 0.041 Uiso 1 1 calc R
C42 C 0.6754(7) 0.8830(5) 0.0639(3) 0.0437(16) Uani 1 1 d .
H42A H 0.5792 0.8995 0.0638 0.052 Uiso 1 1 calc R
H42B H 0.7020 0.8257 0.0711 0.052 Uiso 1 1 calc R
H42C H 0.7185 0.9004 0.0171 0.052 Uiso 1 1 calc R
C26 C 1.2286(6) 0.4829(4) 0.0303(3) 0.0378(14) Uani 1 1 d .
H26A H 1.2796 0.4808 0.0715 0.045 Uiso 1 1 calc R
H26B H 1.1701 0.5352 0.0240 0.045 Uiso 1 1 calc R
H26C H 1.2893 0.4719 -0.0144 0.045 Uiso 1 1 calc R
C55 C 0.2942(7) 1.0311(5) 0.4849(3) 0.0456(17) Uani 1 1 d .
H55A H 0.3785 0.9960 0.4958 0.055 Uiso 1 1 calc R
H55B H 0.2618 1.0121 0.4445 0.055 Uiso 1 1 calc R
H55C H 0.2294 1.0323 0.5282 0.055 Uiso 1 1 calc R
C54 C 0.1822(6) 1.1746(5) 0.4492(3) 0.0470(18) Uani 1 1 d .
H54C H 0.1189 1.1748 0.4930 0.056 Uiso 1 1 calc R
H54B H 0.1460 1.1595 0.4081 0.056 Uiso 1 1 calc R
H54A H 0.1985 1.2271 0.4377 0.056 Uiso 1 1 calc R
C58 C 0.2166(7) 0.4999(4) 0.2706(4) 0.0473(17) Uani 1 1 d .
H58 H 0.1906 0.4514 0.2900 0.034(16) Uiso 1 1 calc R
H63 H 0.2050 0.5349 0.3099 0.10(4) Uiso 1 1 calc R
H64 H 0.3096 0.4873 0.2501 0.08(3) Uiso 1 1 calc R

loop_
_atom_site_aniso_label
_atom_site_aniso_U_11
_atom_site_aniso_U_22
_atom_site_aniso_U_33
_atom_site_aniso_U_23
_atom_site_aniso_U_13
_atom_site_aniso_U_12
Pd2 0.0230(2) 0.0282(2) 0.01508(17) -0.00290(14) -0.00349(13) -0.00743(16)
Pd1 0.0222(2) 0.0249(2) 0.02011(18) -0.00200(15) -0.00415(14) -0.00571(16)
P1 0.0253(6) 0.0240(7) 0.0182(5) -0.0007(5) -0.0037(5) -0.0053(5)
P2 0.0227(6) 0.0254(7) 0.0143(5) -0.0013(5) -0.0046(4) -0.0065(5)
S2 0.0245(6) 0.0338(7) 0.0154(5) -0.0014(5) -0.0043(4) -0.0069(5)
S1 0.0259(6) 0.0315(7) 0.0219(6) -0.0023(5) -0.0063(5) -0.0046(5)
O14 0.032(2) 0.036(2) 0.0192(16) -0.0081(15) -0.0047(14) -0.0104(17)
O2 0.044(2) 0.033(2) 0.0269(19) 0.0067(16) -0.0026(16) -0.0130(19)
O12 0.0274(19) 0.039(2) 0.0250(17) -0.0046(16) -0.0096(15) -0.0085(17)
O16 0.038(2) 0.036(2) 0.0300(19) 0.0043(17) -0.0125(16) -0.0142(19)
O3 0.0262(19) 0.033(2) 0.0304(19) -0.0060(16) -0.0087(15) -0.0054(16)
O13 0.028(2) 0.042(2) 0.0234(17) -0.0091(16) -0.0024(14) -0.0107(17)
O4 0.034(2) 0.041(2) 0.0222(17) 0.0019(16) -0.0050(15) -0.0079(18)
O1 0.043(2) 0.036(2) 0.0287(19) -0.0097(17) -0.0088(17) -0.0117(19)
O6 0.0273(19) 0.030(2) 0.0271(18) -0.0067(15) -0.0055(14) -0.0054(16)
O10 0.0237(18) 0.040(2) 0.0220(17) 0.0000(15) -0.0091(14) -0.0039(16)
C49 0.026(3) 0.032(3) 0.024(2) -0.001(2) -0.008(2) -0.006(2)
O5 0.027(2) 0.039(2) 0.036(2) -0.0068(17) -0.0115(16) -0.0015(17)
O7 0.0265(18) 0.025(2) 0.0271(17) -0.0041(15) -0.0091(14) -0.0050(15)
N1 0.029(2) 0.035(3) 0.024(2) -0.0041(18) -0.0070(17) -0.010(2)
C8 0.037(3) 0.030(3) 0.016(2) 0.000(2) -0.003(2) -0.003(2)
C21 0.026(3) 0.029(3) 0.020(2) 0.002(2) -0.0047(19) -0.007(2)
O8 0.031(2) 0.033(2) 0.0281(18) 0.0034(16) -0.0080(15) -0.0100(17)
O11 0.036(2) 0.044(3) 0.0204(17) -0.0002(16) -0.0004(15) -0.0126(19)
C44 0.023(2) 0.028(3) 0.016(2) 0.0004(19) -0.0027(18) -0.008(2)
C22 0.034(3) 0.028(3) 0.025(2) 0.002(2) -0.003(2) -0.006(2)
C52 0.028(3) 0.030(3) 0.020(2) -0.005(2) -0.0052(19) -0.002(2)
C36 0.024(2) 0.027(3) 0.021(2) 0.000(2) -0.0072(18) -0.009(2)
C28 0.024(2) 0.029(3) 0.014(2) -0.0019(19) -0.0031(18) -0.005(2)
C6 0.033(3) 0.024(3) 0.033(3) -0.002(2) -0.010(2) -0.004(2)
C5 0.033(3) 0.026(3) 0.050(3) -0.003(3) -0.009(3) -0.005(2)
C24 0.022(2) 0.029(3) 0.024(2) 0.000(2) -0.0073(19) -0.003(2)
C30 0.024(3) 0.032(3) 0.022(2) -0.002(2) -0.0039(19) -0.006(2)
C37 0.027(3) 0.036(3) 0.020(2) 0.003(2) -0.0088(19) -0.009(2)
C16 0.024(2) 0.024(3) 0.025(2) -0.002(2) -0.0004(19) -0.006(2)
C43 0.023(2) 0.025(3) 0.018(2) -0.0013(19) -0.0045(18) -0.006(2)
C17 0.026(3) 0.028(3) 0.035(3) -0.003(2) -0.003(2) -0.010(2)
C50 0.032(3) 0.033(3) 0.024(2) -0.003(2) -0.001(2) -0.006(2)
C34 0.029(3) 0.024(3) 0.017(2) -0.0043(19) -0.0009(19) -0.003(2)
C45 0.027(3) 0.032(3) 0.023(2) -0.002(2) -0.006(2) -0.006(2)
C1 0.020(2) 0.027(3) 0.027(2) 0.004(2) -0.0051(19) -0.005(2)
C56 0.033(3) 0.033(3) 0.030(3) -0.003(2) -0.012(2) -0.009(2)
C9 0.037(3) 0.036(3) 0.028(3) 0.000(2) -0.013(2) -0.005(3)
C2 0.030(3) 0.033(3) 0.022(2) 0.000(2) -0.006(2) -0.006(2)
C46 0.025(3) 0.038(3) 0.024(2) -0.004(2) 0.001(2) -0.008(2)
C31 0.027(3) 0.035(3) 0.023(2) -0.004(2) -0.012(2) 0.002(2)
C23 0.046(4) 0.040(4) 0.042(3) 0.010(3) -0.011(3) -0.007(3)
C47 0.033(3) 0.031(3) 0.016(2) -0.001(2) -0.0024(19) -0.008(2)
C51 0.045(4) 0.039(4) 0.042(3) -0.001(3) -0.008(3) -0.003(3)
C13 0.039(3) 0.029(3) 0.023(2) 0.000(2) -0.001(2) -0.004(2)
C19 0.047(3) 0.031(3) 0.021(2) 0.002(2) 0.000(2) -0.011(3)
C35 0.032(3) 0.037(3) 0.035(3) 0.002(2) -0.004(2) -0.014(3)
C15 0.029(3) 0.021(3) 0.024(2) 0.0007(19) -0.003(2) -0.008(2)
C18 0.028(3) 0.026(3) 0.035(3) -0.005(2) 0.007(2) -0.009(2)
C20 0.042(3) 0.021(3) 0.023(2) -0.002(2) -0.005(2) -0.005(2)
C33 0.034(3) 0.027(3) 0.017(2) -0.001(2) 0.0009(19) -0.006(2)
C3 0.029(3) 0.038(3) 0.031(3) 0.003(2) 0.001(2) -0.008(2)
C7 0.049(4) 0.040(4) 0.033(3) -0.008(3) -0.016(3) -0.014(3)
C48 0.032(3) 0.024(3) 0.018(2) -0.0010(19) -0.0050(19) -0.004(2)
C59 0.036(3) 0.046(4) 0.044(3) 0.013(3) -0.012(3) -0.008(3)
C4 0.025(3) 0.037(3) 0.046(3) 0.007(3) -0.008(2) -0.012(2)
C32 0.035(3) 0.033(3) 0.016(2) -0.004(2) -0.007(2) 0.001(2)
C57 0.028(3) 0.052(4) 0.027(3) -0.015(2) -0.012(2) -0.006(3)
C11 0.069(5) 0.055(5) 0.027(3) 0.006(3) -0.022(3) -0.006(4)
C10 0.054(4) 0.050(4) 0.036(3) 0.002(3) -0.026(3) -0.005(3)
C12 0.065(4) 0.041(4) 0.023(3) 0.008(2) -0.008(3) -0.013(3)
C14 0.054(4) 0.043(4) 0.035(3) 0.007(3) 0.001(3) -0.020(3)
O9 0.032(2) 0.039(2) 0.0214(17) -0.0091(15) -0.0071(15) -0.0113(17)
O15 0.044(2) 0.039(3) 0.041(2) 0.0020(19) -0.0176(19) -0.017(2)
N2 0.028(2) 0.043(3) 0.0182(19) -0.0081(18) 0.0005(17) -0.014(2)
C41 0.024(3) 0.028(3) 0.024(2) -0.002(2) -0.0105(19) -0.002(2)
C38 0.032(3) 0.037(3) 0.025(2) 0.009(2) -0.007(2) -0.010(2)
C25 0.028(3) 0.041(3) 0.025(2) -0.001(2) -0.006(2) -0.008(2)
C53 0.029(3) 0.055(4) 0.017(2) -0.007(2) 0.000(2) -0.016(3)
C40 0.032(3) 0.027(3) 0.036(3) -0.005(2) -0.017(2) -0.003(2)
C39 0.029(3) 0.031(3) 0.040(3) 0.011(2) -0.017(2) -0.014(2)
C27 0.028(3) 0.040(4) 0.034(3) -0.003(2) -0.004(2) -0.007(2)
C42 0.046(4) 0.063(5) 0.031(3) -0.014(3) -0.013(3) -0.019(3)
C26 0.031(3) 0.044(4) 0.037(3) 0.006(3) -0.005(2) -0.009(3)
C55 0.054(4) 0.073(5) 0.018(2) -0.007(3) 0.002(2) -0.033(4)
C54 0.032(3) 0.084(6) 0.025(3) -0.014(3) -0.001(2) -0.012(3)
C58 0.041(4) 0.047(4) 0.054(4) 0.018(3) -0.013(3) -0.016(3)

loop_
_atom_type_symbol
_atom_type_description
_atom_type_scat_dispersion_real
_atom_type_scat_dispersion_imag
_atom_type_scat_source
C C 0.0033 0.0016 'International Tables Vol C Tables 4.2.6.8 and 6.1.1.4'
H H 0.0000 0.0000 'International Tables Vol C Tables 4.2.6.8 and 6.1.1.4'
O O 0.0106 0.0060 'International Tables Vol C Tables 4.2.6.8 and 6.1.1.4'
N N 0.0061 0.0033 'International Tables Vol C Tables 4.2.6.8 and 6.1.1.4'
S S 0.1246 0.1234 'International Tables Vol C Tables 4.2.6.8 and 6.1.1.4'
P P 0.1023 0.0942 'International Tables Vol C Tables 4.2.6.8 and 6.1.1.4'
Pd Pd -0.9988 1.0072 'International Tables Vol C Tables 4.2.6.8 and 6.1.1.4'

loop_
_geom_angle_atom_site_label_1
_geom_angle_atom_site_label_2
_geom_angle_atom_site_label_3
_geom_angle
C49 Pd2 O14 88.11(19)
C49 Pd2 O12 176.58(19)
O14 Pd2 O12 88.60(15)
C49 Pd2 P2 88.79(16)
O14 Pd2 P2 173.67(11)
O12 Pd2 P2 94.39(11)
C21 Pd1 O7 88.19(18)
C21 Pd1 O3 176.61(18)
O7 Pd1 O3 88.48(14)
C21 Pd1 P1 88.46(16)
O7 Pd1 P1 173.02(10)
O3 Pd1 P1 94.92(11)
C1 P1 C8 107.1(2)
C1 P1 C15 107.1(2)
C8 P1 C15 104.8(2)
C1 P1 Pd1 114.34(18)
C8 P1 Pd1 109.8(2)
C15 P1 Pd1 113.19(18)
C36 P2 C28 106.4(2)
C36 P2 C43 106.8(2)
C28 P2 C43 104.7(2)
C36 P2 Pd2 113.88(17)
C28 P2 Pd2 111.05(18)
C43 P2 Pd2 113.36(16)
O11 S2 O10 115.5(2)
O11 S2 O12 114.3(2)
O10 S2 O12 109.3(2)
O11 S2 C44 106.6(2)
O10 S2 C44 104.7(2)
O12 S2 C44 105.3(2)
O4 S1 O5 115.3(2)
O4 S1 O3 113.4(2)
O5 S1 O3 109.6(2)
O4 S1 C16 106.1(2)
O5 S1 C16 106.4(2)
O3 S1 C16 105.2(2)
C57 O14 Pd2 122.1(3)
C13 O2 C14 118.7(4)
S2 O12 Pd2 122.2(2)
S1 O3 Pd1 121.9(2)
C6 O1 C7 118.5(5)
C52 C49 C50 112.0(5)
C52 C49 Pd2 108.2(3)
C50 C49 Pd2 109.0(4)
C56 O7 Pd1 124.2(3)
C24 N1 C25 122.9(5)
C9 C8 C13 119.3(5)
C9 C8 P1 121.7(4)
C13 C8 P1 118.5(4)
C24 C21 C22 110.9(5)
C24 C21 Pd1 107.8(3)
C22 C21 Pd1 107.9(3)
C34 O8 C35 118.4(4)
C45 C44 C43 120.9(4)
C45 C44 S2 116.1(4)
C43 C44 S2 123.0(4)
C23 C22 C21 112.1(5)
O13 C52 N2 121.7(5)
O13 C52 C49 121.2(5)
N2 C52 C49 117.0(5)
C41 C36 C37 117.5(5)
C41 C36 P2 123.9(4)
C37 C36 P2 118.6(4)
C34 C28 C30 119.9(4)
C34 C28 P2 119.3(4)
C30 C28 P2 120.4(4)
O1 C6 C5 124.0(5)
O1 C6 C1 115.1(5)
C5 C6 C1 121.0(5)
C6 C5 C4 119.1(6)
O6 C24 N1 119.8(5)
O6 C24 C21 122.6(5)
N1 C24 C21 117.6(5)
C28 C30 C31 120.1(5)
C38 C37 C36 121.7(5)
C17 C16 C15 120.2(5)
C17 C16 S1 116.9(4)
C15 C16 S1 122.8(4)
C48 C43 C44 117.6(5)
C48 C43 P2 118.7(4)
C44 C43 P2 123.7(4)
C18 C17 C16 120.7(5)
C51 C50 C49 113.3(5)
O8 C34 C28 115.7(4)
O8 C34 C33 124.7(5)
C28 C34 C33 119.6(5)
C46 C45 C44 120.2(5)
C2 C1 C6 118.2(5)
C2 C1 P1 118.1(4)
C6 C1 P1 123.6(4)
C8 C9 C10 120.5(6)
C3 C2 C1 120.9(5)
C45 C46 C47 119.6(5)
C32 C31 C30 119.5(5)
C48 C47 C46 120.0(5)
O2 C13 C8 116.5(4)
O2 C13 C12 124.4(5)
C8 C13 C12 119.1(6)
C20 C19 C18 120.3(5)
C20 C15 C16 117.7(5)
C20 C15 P1 119.3(4)
C16 C15 P1 122.8(4)
C17 C18 C19 119.2(5)
C19 C20 C15 121.8(5)
C32 C33 C34 120.1(5)
C4 C3 C2 119.3(5)
C47 C48 C43 121.7(5)
C3 C4 C5 121.5(5)
C33 C32 C31 120.6(5)
C12 C11 C10 121.4(5)
C11 C10 C9 119.3(6)
C11 C12 C13 120.3(6)
C41 O9 C42 118.1(4)
C52 N2 C53 124.5(5)
O9 C41 C40 123.0(5)
O9 C41 C36 115.9(5)
C40 C41 C36 121.1(5)
C37 C38 C39 119.1(5)
N1 C25 C26 109.1(5)
N1 C25 C27 110.3(4)
C26 C25 C27 111.8(5)
N2 C53 C55 110.3(5)
N2 C53 C54 109.3(4)
C55 C53 C54 112.0(5)
C39 C40 C41 119.1(5)
C40 C39 C38 121.4(5)

loop_
_geom_bond_atom_site_label_1
_geom_bond_atom_site_label_2
_geom_bond_distance
Pd2 C49 2.060(5)
Pd2 O14 2.129(4)
Pd2 O12 2.134(4)
Pd2 P2 2.2124(13)
Pd1 C21 2.059(5)
Pd1 O7 2.116(4)
Pd1 O3 2.132(4)
Pd1 P1 2.2095(14)
P1 C1 1.814(5)
P1 C8 1.824(5)
P1 C15 1.840(5)
P2 C36 1.810(5)
P2 C28 1.824(5)
P2 C43 1.841(5)
S2 O11 1.442(4)
S2 O10 1.455(4)
S2 O12 1.482(4)
S2 C44 1.788(5)
S1 O4 1.438(4)
S1 O5 1.447(4)
S1 O3 1.480(4)
S1 C16 1.786(5)
O14 C57 1.442(6)
O2 C13 1.355(7)
O2 C14 1.443(7)
O16 C59 1.419(6)
O13 C52 1.265(6)
O1 C6 1.360(7)
O1 C7 1.424(7)
O6 C24 1.259(6)
C49 C52 1.503(7)
C49 C50 1.523(8)
O7 C56 1.445(6)
N1 C24 1.328(7)
N1 C25 1.472(7)
C8 C9 1.385(8)
C8 C13 1.397(8)
C21 C24 1.499(7)
C21 C22 1.547(7)
O8 C34 1.346(6)
O8 C35 1.426(6)
C44 C45 1.385(7)
C44 C43 1.410(6)
C22 C23 1.518(8)
C52 N2 1.316(7)
C36 C41 1.400(7)
C36 C37 1.409(7)
C28 C34 1.392(7)
C28 C30 1.396(7)
C6 C5 1.375(8)
C6 C1 1.403(8)
C5 C4 1.385(9)
C30 C31 1.402(7)
C37 C38 1.367(8)
C16 C17 1.395(8)
C16 C15 1.413(7)
C43 C48 1.387(6)
C17 C18 1.384(8)
C50 C51 1.520(8)
C34 C33 1.406(7)
C45 C46 1.381(7)
C1 C2 1.399(7)
C9 C10 1.400(7)
C2 C3 1.378(8)
C46 C47 1.394(7)
C31 C32 1.388(8)
C47 C48 1.381(7)
C13 C12 1.406(7)
C19 C20 1.376(8)
C19 C18 1.394(8)
C15 C20 1.391(7)
C33 C32 1.380(8)
C3 C4 1.376(9)
C11 C12 1.360(10)
C11 C10 1.365(10)
O9 C41 1.371(6)
O9 C42 1.417(6)
O15 C58 1.419(7)
N2 C53 1.468(6)
C41 C40 1.392(8)
C38 C39 1.390(8)
C25 C26 1.510(8)
C25 C27 1.529(8)
C53 C55 1.515(9)
C53 C54 1.525(9)
C40 C39 1.373(8)
